data_2214812
loop_
_publ_author_name
'Guang-Quan Mei'
'Ke-Long Huang'

_publ_section_title
;(Acetonitrile-\k<i>N</i>)(2,2':6',2''-terpyridyl-\k^3^<i>N</i>)palladium(II)]
 bis(hexafluorophosphate)
;
_journal_coeditor_code NG2287
_journal_issue 8
_journal_name_full 'Acta Crystallographica Section E'
_journal_page_first m2029
_journal_page_last m2029
_journal_paper_doi 10.1107/S160053680703070X
_journal_volume 63
_journal_year 2007
_chemical_formula_iupac '[Pd (C15 H11 N3) (C2 H3 N)] (P F6)2'
_chemical_formula_moiety 'C17 H14 N4 Pd 2+, 2(P F6 -)'
_chemical_formula_sum 'C17 H14 F12 N4 P2 Pd'
_chemical_formula_weight 670.66
_chemical_name_systematic
;
(Acetonitrile-\kN)(2,2':6',2''-terpyridyl-\k^3^<i>N</i>)palladium(II)]
bis(hexafluorophosphate)
;
_space_group_IT_number 14
_symmetry_cell_setting monoclinic
_symmetry_space_group_name_Hall '-P 2ybc'
_symmetry_space_group_name_H-M 'P 1 21/c 1'
_atom_sites_solution_hydrogens geom
_atom_sites_solution_primary direct
_atom_sites_solution_secondary difmap
_audit_creation_method SHELXL-97
_cell_angle_alpha 90.00
_cell_angle_beta 97.8100(10)
_cell_angle_gamma 90.00
_cell_formula_units_Z 4
_cell_length_a 13.1073(3)
_cell_length_b 11.8840(3)
_cell_length_c 14.6085(4)
_cell_measurement_reflns_used 8518
_cell_measurement_temperature 273(2)
_cell_measurement_theta_max 28.25
_cell_measurement_theta_min 2.22
_cell_volume 2254.42(10)
_computing_cell_refinement 'SAINT (Bruker, 2001)'
_computing_data_collection 'SMART (Bruker, 2001)'
_computing_data_reduction SAINT
_computing_molecular_graphics SHELXTL
_computing_publication_material SHELXTL
_computing_structure_refinement SHELXTL
_computing_structure_solution 'SHELXTL (Sheldrick, 2001)'
_diffrn_ambient_temperature 273(2)
_diffrn_measured_fraction_theta_full 0.972
_diffrn_measured_fraction_theta_max 0.972
_diffrn_measurement_device_type 'Bruker SMART'
_diffrn_measurement_method '\f and \w'
_diffrn_radiation_monochromator graphite
_diffrn_radiation_source 'sealed tube'
_diffrn_radiation_type MoK\a
_diffrn_radiation_wavelength 0.71073
_diffrn_reflns_av_R_equivalents 0.0169
_diffrn_reflns_av_sigmaI/netI 0.0182
_diffrn_reflns_limit_h_max 17
_diffrn_reflns_limit_h_min -15
_diffrn_reflns_limit_k_max 15
_diffrn_reflns_limit_k_min -15
_diffrn_reflns_limit_l_max 18
_diffrn_reflns_limit_l_min -19
_diffrn_reflns_number 16715
_diffrn_reflns_theta_full 28.31
_diffrn_reflns_theta_max 28.31
_diffrn_reflns_theta_min 2.22
_diffrn_standards_decay_% <1
_diffrn_standards_interval_count 0
_diffrn_standards_number 0
_exptl_absorpt_coefficient_mu 1.079
_exptl_absorpt_correction_T_max 0.7972
_exptl_absorpt_correction_T_min 0.7379
_exptl_absorpt_correction_type multi-scan
_exptl_absorpt_process_details '(SADABS; Bruker, 2001)'
_exptl_crystal_colour yellow
_exptl_crystal_density_diffrn 1.976
_exptl_crystal_density_method 'not measured'
_exptl_crystal_description block
_exptl_crystal_F_000 1312
_exptl_crystal_size_max 0.30
_exptl_crystal_size_mid 0.24
_exptl_crystal_size_min 0.22
_refine_diff_density_max 0.842
_refine_diff_density_min -0.610
_refine_ls_extinction_method none
_refine_ls_goodness_of_fit_ref 1.062
_refine_ls_hydrogen_treatment constr
_refine_ls_matrix_type full
_refine_ls_number_parameters 326
_refine_ls_number_reflns 5449
_refine_ls_number_restraints 0
_refine_ls_restrained_S_all 1.062
_refine_ls_R_factor_all 0.0558
_refine_ls_R_factor_gt 0.0448
_refine_ls_shift/su_max 0.001
_refine_ls_shift/su_mean 0.000
_refine_ls_structure_factor_coef Fsqd
_refine_ls_weighting_details 'calc w=1/[\s^2^(Fo^2^)+(0.0789P)^2^+2.9852P] where P=(Fo^2^+2Fc^2^)/3'
_refine_ls_weighting_scheme calc
_refine_ls_wR_factor_gt 0.1282
_refine_ls_wR_factor_ref 0.1421
_reflns_number_gt 4503
_reflns_number_total 5449
_reflns_threshold_expression I>2\s(I)
_cod_data_source_file ng2287.cif
_cod_data_source_block I
_cod_original_sg_symbol_H-M 'P 21/c'
_cod_database_code 2214812
_cod_database_fobs_code 2214812

loop_
_symmetry_equiv_pos_as_xyz
'x, y, z'
'-x, y+1/2, -z+1/2'
'-x, -y, -z'
'x, -y-1/2, z-1/2'

loop_
_atom_site_type_symbol
_atom_site_label
_atom_site_fract_x
_atom_site_fract_y
_atom_site_fract_z
_atom_site_U_iso_or_equiv
_atom_site_adp_type
_atom_site_calc_flag
_atom_site_refinement_flags
_atom_site_occupancy
Pd Pd1 0.76117(2) 0.28974(2) 0.599820(18) 0.04089(12) Uani d . 1
N N1 0.6996(2) 0.3828(3) 0.6946(2) 0.0479(7) Uani d . 1
N N2 0.7149(2) 0.1693(3) 0.6726(2) 0.0426(6) Uani d . 1
N N3 0.8072(2) 0.1568(3) 0.5289(2) 0.0444(6) Uani d . 1
N N4 0.8108(3) 0.4156(3) 0.5235(2) 0.0527(8) Uani d . 1
C C1 0.6934(3) 0.4957(4) 0.6996(3) 0.0570(10) Uani d . 1
H H1 0.7211 0.5393 0.6562 0.068 Uiso calc R 1
C C2 0.6472(4) 0.5483(5) 0.7672(4) 0.0691(12) Uani d . 1
H H2 0.6433 0.6263 0.7692 0.083 Uiso calc R 1
C C3 0.6070(4) 0.4841(5) 0.8313(3) 0.0695(13) Uani d . 1
H H3 0.5765 0.5187 0.8779 0.083 Uiso calc R 1
C C4 0.6115(3) 0.3684(5) 0.8272(3) 0.0617(11) Uani d . 1
H H4 0.5833 0.3241 0.8699 0.074 Uiso calc R 1
C C5 0.6589(3) 0.3196(4) 0.7584(3) 0.0498(8) Uani d . 1
C C6 0.6679(3) 0.1969(4) 0.7459(3) 0.0489(9) Uani d . 1
C C7 0.6330(4) 0.1121(4) 0.7987(3) 0.0622(11) Uani d . 1
H H7 0.5998 0.1286 0.8494 0.075 Uiso calc R 1
C C8 0.6495(4) 0.0009(4) 0.7734(3) 0.0691(13) Uani d . 1
H H8 0.6265 -0.0574 0.8079 0.083 Uiso calc R 1
C C9 0.6985(4) -0.0243(4) 0.6990(3) 0.0615(11) Uani d . 1
H H9 0.7095 -0.0988 0.6832 0.074 Uiso calc R 1
C C10 0.7317(3) 0.0635(3) 0.6473(3) 0.0475(8) Uani d . 1
C C11 0.7857(3) 0.0558(3) 0.5664(3) 0.0468(8) Uani d . 1
C C12 0.8143(4) -0.0446(4) 0.5296(3) 0.0594(10) Uani d . 1
H H12 0.8001 -0.1127 0.5567 0.071 Uiso calc R 1
C C13 0.8644(4) -0.0430(4) 0.4523(4) 0.0664(12) Uani d . 1
H H13 0.8837 -0.1098 0.4263 0.080 Uiso calc R 1
C C14 0.8852(4) 0.0591(4) 0.4143(3) 0.0648(11) Uani d . 1
H H14 0.9185 0.0619 0.3621 0.078 Uiso calc R 1
C C15 0.8562(3) 0.1575(4) 0.4544(3) 0.0533(9) Uani d . 1
H H15 0.8713 0.2261 0.4287 0.064 Uiso calc R 1
C C16 0.8393(3) 0.4869(4) 0.4829(3) 0.0554(9) Uani d . 1
C C17 0.8762(4) 0.5793(4) 0.4315(4) 0.0729(13) Uani d . 1
H H17A 0.8209 0.6312 0.4137 0.109 Uiso calc R 1
H H17B 0.9011 0.5506 0.3772 0.109 Uiso calc R 1
H H17C 0.9310 0.6174 0.4695 0.109 Uiso calc R 1
P P1 0.42931(10) 0.28021(9) 0.51579(8) 0.0546(3) Uani d . 1
F F1 0.3845(4) 0.4019(3) 0.5203(3) 0.1248(16) Uani d . 1
F F2 0.4705(4) 0.2847(4) 0.6212(3) 0.1263(17) Uani d . 1
F F3 0.4664(6) 0.1569(4) 0.5074(4) 0.177(3) Uani d . 1
F F4 0.3944(6) 0.2746(5) 0.4096(3) 0.158(3) Uani d . 1
F F5 0.5332(4) 0.3245(6) 0.4898(4) 0.158(2) Uani d . 1
F F6 0.3290(4) 0.2329(6) 0.5489(5) 0.160(2) Uani d . 1
P P2 0.02951(11) 0.19057(12) 0.77715(10) 0.0668(3) Uani d . 1
F F7 0.1387(4) 0.2137(5) 0.7471(4) 0.142(2) Uani d . 1
F F8 0.0705(5) 0.0699(4) 0.8046(5) 0.169(2) Uani d . 1
F F9 -0.0789(4) 0.1664(6) 0.8057(4) 0.162(2) Uani d . 1
F F10 -0.0074(9) 0.3078(6) 0.7566(6) 0.237(5) Uani d . 1
F F11 0.0641(5) 0.2300(6) 0.8785(4) 0.156(2) Uani d . 1
F F12 -0.0095(4) 0.1471(8) 0.6798(4) 0.222(4) Uani d . 1

loop_
_atom_site_aniso_label
_atom_site_aniso_U_11
_atom_site_aniso_U_22
_atom_site_aniso_U_33
_atom_site_aniso_U_12
_atom_site_aniso_U_13
_atom_site_aniso_U_23
Pd1 0.04320(18) 0.04512(18) 0.03571(17) -0.00289(10) 0.01025(11) 0.00267(10)
N1 0.0457(16) 0.0548(18) 0.0442(16) 0.0007(13) 0.0104(13) -0.0044(14)
N2 0.0403(15) 0.0500(16) 0.0381(15) -0.0042(12) 0.0075(11) 0.0078(12)
N3 0.0465(16) 0.0477(16) 0.0404(15) -0.0032(13) 0.0104(12) 0.0006(12)
N4 0.060(2) 0.0489(18) 0.0509(18) -0.0043(15) 0.0158(15) 0.0032(14)
C1 0.059(2) 0.055(2) 0.059(2) 0.0008(18) 0.0123(19) -0.0036(19)
C2 0.074(3) 0.066(3) 0.068(3) 0.007(2) 0.014(2) -0.016(2)
C3 0.062(3) 0.087(3) 0.062(3) 0.003(2) 0.017(2) -0.025(2)
C4 0.052(2) 0.089(3) 0.046(2) -0.004(2) 0.0154(17) -0.007(2)
C5 0.045(2) 0.064(2) 0.0416(19) -0.0035(17) 0.0073(15) -0.0025(17)
C6 0.045(2) 0.065(2) 0.0379(18) -0.0058(16) 0.0086(15) 0.0039(16)
C7 0.062(3) 0.082(3) 0.046(2) -0.011(2) 0.0207(18) 0.011(2)
C8 0.080(3) 0.071(3) 0.059(3) -0.016(2) 0.018(2) 0.019(2)
C9 0.073(3) 0.054(2) 0.059(2) -0.012(2) 0.014(2) 0.0103(19)
C10 0.051(2) 0.050(2) 0.0421(18) -0.0074(16) 0.0079(15) 0.0032(15)
C11 0.049(2) 0.0482(19) 0.0426(18) -0.0057(15) 0.0057(15) 0.0004(15)
C12 0.066(3) 0.049(2) 0.063(3) -0.0027(19) 0.009(2) -0.0033(19)
C13 0.070(3) 0.061(3) 0.071(3) 0.004(2) 0.021(2) -0.014(2)
C14 0.066(3) 0.077(3) 0.056(2) -0.001(2) 0.025(2) -0.009(2)
C15 0.053(2) 0.061(2) 0.049(2) -0.0060(18) 0.0181(17) -0.0010(18)
C16 0.063(2) 0.051(2) 0.055(2) -0.0025(18) 0.0167(18) 0.0043(18)
C17 0.083(3) 0.065(3) 0.074(3) -0.013(2) 0.022(2) 0.016(2)
P1 0.0650(7) 0.0540(6) 0.0473(6) -0.0014(5) 0.0168(5) -0.0016(4)
F1 0.197(5) 0.083(2) 0.103(3) 0.043(3) 0.051(3) 0.006(2)
F2 0.132(4) 0.175(5) 0.067(2) 0.031(3) -0.001(2) -0.009(2)
F3 0.344(9) 0.075(3) 0.137(4) 0.073(4) 0.126(5) 0.025(3)
F4 0.256(7) 0.143(5) 0.063(2) 0.043(4) -0.019(3) -0.013(2)
F5 0.137(4) 0.197(5) 0.158(5) -0.049(4) 0.092(4) -0.011(4)
F6 0.095(3) 0.179(5) 0.214(6) -0.044(3) 0.054(4) 0.012(5)
P2 0.0668(8) 0.0756(8) 0.0582(7) 0.0143(6) 0.0093(6) -0.0119(6)
F7 0.114(4) 0.171(6) 0.150(5) -0.014(3) 0.050(3) -0.007(3)
F8 0.164(5) 0.096(3) 0.247(7) 0.030(3) 0.030(4) 0.008(4)
F9 0.095(3) 0.249(6) 0.153(4) -0.027(4) 0.058(3) -0.093(5)
F10 0.367(12) 0.145(5) 0.225(8) 0.141(7) 0.138(8) 0.061(5)
F11 0.146(4) 0.230(6) 0.087(3) -0.021(4) -0.004(3) -0.046(4)
F12 0.126(4) 0.430(12) 0.100(3) 0.089(6) -0.015(3) -0.124(6)

loop_
_atom_type_symbol
_atom_type_description
_atom_type_scat_dispersion_real
_atom_type_scat_dispersion_imag
_atom_type_scat_source
C C 0.0033 0.0016 'International Tables Vol C Tables 4.2.6.8 and 6.1.1.4'
H H 0.0000 0.0000 'International Tables Vol C Tables 4.2.6.8 and 6.1.1.4'
N N 0.0061 0.0033 'International Tables Vol C Tables 4.2.6.8 and 6.1.1.4'
F F 0.0171 0.0103 'International Tables Vol C Tables 4.2.6.8 and 6.1.1.4'
P P 0.1023 0.0942 'International Tables Vol C Tables 4.2.6.8 and 6.1.1.4'
Pd Pd -0.9988 1.0072 'International Tables Vol C Tables 4.2.6.8 and 6.1.1.4'

loop_
_geom_angle_atom_site_label_1
_geom_angle_atom_site_label_2
_geom_angle_atom_site_label_3
_geom_angle
_geom_angle_publ_flag
N2 Pd1 N1 81.00(10) y
N2 Pd1 N4 179.60(10) y
N1 Pd1 N4 99.20(10) ?
N2 Pd1 N3 80.90(10) y
N1 Pd1 N3 161.90(10) y
N4 Pd1 N3 98.90(10) ?
C1 N1 C5 118.7(4) ?
C1 N1 Pd1 127.9(3) ?
C5 N1 Pd1 113.4(3) ?
C10 N2 C6 123.9(3) ?
C10 N2 Pd1 118.0(2) ?
C6 N2 Pd1 118.0(3) ?
C15 N3 C11 118.7(3) ?
C15 N3 Pd1 128.4(3) ?
C11 N3 Pd1 112.9(2) ?
C16 N4 Pd1 178.3(4) ?
N1 C1 C2 121.8(4) ?
N1 C1 H1 119.1 ?
C2 C1 H1 119.1 ?
C3 C2 C1 119.1(5) ?
C3 C2 H2 120.4 ?
C1 C2 H2 120.4 ?
C2 C3 C4 120.2(4) ?
C2 C3 H3 119.9 ?
C4 C3 H3 119.9 ?
C3 C4 C5 118.5(5) ?
C3 C4 H4 120.7 ?
C5 C4 H4 120.7 ?
N1 C5 C4 121.6(4) ?
N1 C5 C6 114.5(3) ?
C4 C5 C6 123.8(4) ?
N2 C6 C7 119.2(4) ?
N2 C6 C5 113.1(3) ?
C7 C6 C5 127.7(4) ?
C6 C7 C8 117.8(4) ?
C6 C7 H7 121.1 ?
C8 C7 H7 121.1 ?
C9 C8 C7 121.5(4) ?
C9 C8 H8 119.2 ?
C7 C8 H8 119.2 ?
C8 C9 C10 118.8(4) ?
C8 C9 H9 120.6 ?
C10 C9 H9 120.6 ?
N2 C10 C9 118.7(4) ?
N2 C10 C11 113.5(3) ?
C9 C10 C11 127.8(4) ?
N3 C11 C12 121.5(4) ?
N3 C11 C10 114.8(3) ?
C12 C11 C10 123.8(4) ?
C11 C12 C13 119.4(4) ?
C11 C12 H12 120.3 ?
C13 C12 H12 120.3 ?
C14 C13 C12 118.9(4) ?
C14 C13 H13 120.5 ?
C12 C13 H13 120.5 ?
C13 C14 C15 119.6(4) ?
C13 C14 H14 120.2 ?
C15 C14 H14 120.2 ?
N3 C15 C14 122.0(4) ?
N3 C15 H15 119.0 ?
C14 C15 H15 119.0 ?
N4 C16 C17 179.5(5) ?
C16 C17 H17A 109.5 ?
C16 C17 H17B 109.5 ?
H17A C17 H17B 109.5 ?
C16 C17 H17C 109.5 ?
H17A C17 H17C 109.5 ?
H17B C17 H17C 109.5 ?
F3 P1 F5 90.3(4) ?
F3 P1 F4 86.2(3) ?
F5 P1 F4 85.4(4) ?
F3 P1 F2 92.3(3) ?
F5 P1 F2 91.8(3) ?
F4 P1 F2 176.8(4) ?
F3 P1 F6 88.3(4) ?
F5 P1 F6 175.8(4) ?
F4 P1 F6 98.5(4) ?
F2 P1 F6 84.3(3) ?
F3 P1 F1 176.0(4) ?
F5 P1 F1 92.5(3) ?
F4 P1 F1 91.2(3) ?
F2 P1 F1 90.5(3) ?
F6 P1 F1 89.0(3) ?
F10 P2 F12 94.0(5) ?
F10 P2 F9 86.8(5) ?
F12 P2 F9 89.1(3) ?
F10 P2 F11 87.4(5) ?
F12 P2 F11 176.4(5) ?
F9 P2 F11 87.7(3) ?
F10 P2 F8 176.7(5) ?
F12 P2 F8 89.3(4) ?
F9 P2 F8 93.2(4) ?
F11 P2 F8 89.2(4) ?
F10 P2 F7 93.6(5) ?
F12 P2 F7 90.1(4) ?
F9 P2 F7 179.1(3) ?
F11 P2 F7 93.1(3) ?
F8 P2 F7 86.4(3) ?

loop_
_geom_bond_atom_site_label_1
_geom_bond_atom_site_label_2
_geom_bond_distance
_geom_bond_publ_flag
Pd1 N1 2.023(3) y
Pd1 N2 1.929(3) y
Pd1 N3 2.026(3) y
Pd1 N4 2.025(3) y
N1 C1 1.346(5) ?
N1 C5 1.362(5) ?
N2 C10 1.338(5) ?
N2 C6 1.346(5) ?
N3 C15 1.337(5) ?
N3 C11 1.365(5) ?
N4 C16 1.126(5) ?
C1 C2 1.377(6) ?
C1 H1 0.9300 ?
C2 C3 1.367(8) ?
C2 H2 0.9300 ?
C3 C4 1.379(7) ?
C3 H3 0.9300 ?
C4 C5 1.379(6) ?
C4 H4 0.9300 ?
C5 C6 1.477(6) ?
C6 C7 1.384(6) ?
C7 C8 1.397(7) ?
C7 H7 0.9300 ?
C8 C9 1.369(7) ?
C8 H8 0.9300 ?
C9 C10 1.391(5) ?
C9 H9 0.9300 ?
C10 C11 1.461(6) ?
C11 C12 1.381(6) ?
C12 C13 1.381(7) ?
C12 H12 0.9300 ?
C13 C14 1.377(7) ?
C13 H13 0.9300 ?
C14 C15 1.383(6) ?
C14 H14 0.9300 ?
C15 H15 0.9300 ?
C16 C17 1.451(6) ?
C17 H17A 0.9600 ?
C17 H17B 0.9600 ?
C17 H17C 0.9600 ?
P1 F3 1.554(4) ?
P1 F5 1.555(4) ?
P1 F4 1.558(5) ?
P1 F2 1.561(4) ?
P1 F6 1.566(5) ?
P1 F1 1.566(4) ?
P2 F10 1.491(6) ?
P2 F12 1.533(5) ?
P2 F9 1.561(5) ?
P2 F11 1.561(5) ?
P2 F8 1.565(5) ?
P2 F7 1.578(5) ?

loop_
_geom_hbond_atom_site_label_D
_geom_hbond_atom_site_label_H
_geom_hbond_atom_site_label_A
_geom_hbond_site_symmetry_A
_geom_hbond_distance_DH
_geom_hbond_distance_HA
_geom_hbond_distance_DA
_geom_hbond_angle_DHA
C15 H15 F9 4_665 0.93 2.37 3.213(6) 151
C14 H14 F10 4_665 0.93 2.47 3.268(9) 143
C13 H13 F12 3_656 0.93 2.45 3.142(7) 131
C7 H7 F5 4_566 0.93 2.40 3.326(7) 173
C3 H3 F3 2_656 0.93 2.47 3.363(7) 162
P1 F2 Cg1 . ? 2.95 3.062(5) 122.3(3)
P2 F12 Cg2 1_455 ? 2.97 3.075(6) 121.7(3)

loop_
_geom_torsion_atom_site_label_1
_geom_torsion_atom_site_label_2
_geom_torsion_atom_site_label_3
_geom_torsion_atom_site_label_4
_geom_torsion
N2 Pd1 N1 C1 -178.6(4)
N4 Pd1 N1 C1 1.7(4)
N3 Pd1 N1 C1 -178.3(4)
N2 Pd1 N1 C5 0.0(3)
N4 Pd1 N1 C5 -179.7(3)
N3 Pd1 N1 C5 0.3(6)
N1 Pd1 N2 C10 179.9(3)
N3 Pd1 N2 C10 0.0(3)
N1 Pd1 N2 C6 -0.1(3)
N3 Pd1 N2 C6 180.0(3)
N2 Pd1 N3 C15 -179.3(4)
N1 Pd1 N3 C15 -179.7(4)
N4 Pd1 N3 C15 0.3(4)
N2 Pd1 N3 C11 -1.0(3)
N1 Pd1 N3 C11 -1.3(6)
N4 Pd1 N3 C11 178.7(3)
C5 N1 C1 C2 0.0(7)
Pd1 N1 C1 C2 178.6(3)
N1 C1 C2 C3 0.4(8)
C1 C2 C3 C4 -1.0(8)
C2 C3 C4 C5 1.2(8)
C1 N1 C5 C4 0.2(6)
Pd1 N1 C5 C4 -178.6(3)
C1 N1 C5 C6 178.9(4)
Pd1 N1 C5 C6 0.2(4)
C3 C4 C5 N1 -0.8(7)
C3 C4 C5 C6 -179.4(4)
C10 N2 C6 C7 -0.7(6)
Pd1 N2 C6 C7 179.4(3)
C10 N2 C6 C5 -179.8(3)
Pd1 N2 C6 C5 0.3(4)
N1 C5 C6 N2 -0.3(5)
C4 C5 C6 N2 178.4(4)
N1 C5 C6 C7 -179.3(4)
C4 C5 C6 C7 -0.6(7)
N2 C6 C7 C8 0.5(7)
C5 C6 C7 C8 179.5(4)
C6 C7 C8 C9 0.1(8)
C7 C8 C9 C10 -0.6(8)
C6 N2 C10 C9 0.2(6)
Pd1 N2 C10 C9 -179.8(3)
C6 N2 C10 C11 -179.1(3)
Pd1 N2 C10 C11 0.9(5)
C8 C9 C10 N2 0.4(7)
C8 C9 C10 C11 179.6(4)
C15 N3 C11 C12 0.8(6)
Pd1 N3 C11 C12 -177.7(3)
C15 N3 C11 C10 -179.8(4)
Pd1 N3 C11 C10 1.7(4)
N2 C10 C11 N3 -1.7(5)
C9 C10 C11 N3 179.1(4)
N2 C10 C11 C12 177.7(4)
C9 C10 C11 C12 -1.5(7)
N3 C11 C12 C13 -1.2(7)
C10 C11 C12 C13 179.4(4)
C11 C12 C13 C14 0.6(8)
C12 C13 C14 C15 0.3(8)
C11 N3 C15 C14 0.2(6)
Pd1 N3 C15 C14 178.4(3)
C13 C14 C15 N3 -0.7(7)
